data_7159912
loop_
_publ_author_name
'Alexeev, Michael S.'
'Strelkova, Tatiana V.'
'Ilyin, Michael M.'
'Nelyubina, Yulia V.'
'Bespalov, Ivan A.'
'Medvedev, Michael G.'
'Khrustalev, Victor N.'
'Kuznetsov, Nikolai Yu'

_publ_section_title
;
 Amine adducts of triallylborane as highly reactive allylborating agents
 for Cu(I)-catalyzed allylation of chiral sulfinylimines.
;
_journal_issue 23
_journal_name_full 'Organic &amp; biomolecular chemistry'
_journal_page_first 4680
_journal_page_last 4696
_journal_paper_doi 10.1039/d4ob00291a
_journal_volume 22
_journal_year 2024
_chemical_absolute_configuration unk
_chemical_formula_moiety 'C9 H18 B N'
_chemical_formula_sum 'C9 H18 B N'
_chemical_formula_weight 151.05
_space_group_crystal_system trigonal
_space_group_IT_number 146
_space_group_name_Hall 'R 3'
_space_group_name_H-M_alt 'R 3 :H'
_atom_sites_solution_hydrogens mixed
_atom_sites_solution_primary difmap
_atom_sites_solution_secondary difmap
_audit_creation_method SHELXL-2014/6
_audit_update_record
;
2023-08-21 deposited with the CCDC.	2024-04-17 downloaded from the CCDC.
;
_cell_angle_alpha 90
_cell_angle_beta 90
_cell_angle_gamma 120
_cell_formula_units_Z 3
_cell_length_a 10.5689(15)
_cell_length_b 10.5689(15)
_cell_length_c 8.3975(17)
_cell_measurement_reflns_used 500
_cell_measurement_temperature 100(2)
_cell_measurement_theta_max 35.0
_cell_measurement_theta_min 5.0
_cell_volume 812.3(2)
_computing_cell_refinement 'iMosflm (Battye et al., 2011)'
_computing_data_collection 'Marccd (Doyle, 2011)'
_computing_data_reduction iMosflm
_computing_molecular_graphics 'SHELXTL (Sheldrick, 2015)'
_computing_publication_material SHELXTL
_computing_structure_refinement 'SHELXL (Sheldrick, 2015)'
_computing_structure_solution 'SHELXT (Sheldrick, 2015)'
_diffrn_ambient_temperature 100(2)
_diffrn_measured_fraction_theta_full 0.994
_diffrn_measured_fraction_theta_max 0.988
_diffrn_measurement_device_type 'Rayonix SX165 CCD'
_diffrn_measurement_method '/f scan'
_diffrn_radiation_type synchrotron
_diffrn_radiation_wavelength 0.96990
_diffrn_reflns_av_R_equivalents 0.0785
_diffrn_reflns_av_unetI/netI 0.1776
_diffrn_reflns_Laue_measured_fraction_full 0.994
_diffrn_reflns_Laue_measured_fraction_max 0.988
_diffrn_reflns_limit_h_max 13
_diffrn_reflns_limit_h_min -13
_diffrn_reflns_limit_k_max 13
_diffrn_reflns_limit_k_min -12
_diffrn_reflns_limit_l_max 9
_diffrn_reflns_limit_l_min -10
_diffrn_reflns_number 2342
_diffrn_reflns_point_group_measured_fraction_full 0.994
_diffrn_reflns_point_group_measured_fraction_max 0.978
_diffrn_reflns_theta_full 35.587
_diffrn_reflns_theta_max 38.333
_diffrn_reflns_theta_min 5.265
_exptl_absorpt_coefficient_mu 0.102
_exptl_absorpt_correction_T_max 0.975
_exptl_absorpt_correction_T_min 0.966
_exptl_absorpt_correction_type multi-scan
_exptl_absorpt_process_details 'Scala (Evans, 2006)'
_exptl_crystal_colour colourless
_exptl_crystal_density_diffrn 0.926
_exptl_crystal_description prism
_exptl_crystal_F_000 252
_exptl_crystal_size_max 0.25
_exptl_crystal_size_mid 0.20
_exptl_crystal_size_min 0.15
_refine_diff_density_max 0.207
_refine_diff_density_min -0.286
_refine_diff_density_rms 0.034
_refine_ls_abs_structure_details
;
 Flack x determined using 133 quotients [(I+)-(I-)]/[(I+)+(I-)]
 (Parsons, Flack and Wagner, Acta Cryst. B69 (2013) 249-259).
;
_refine_ls_abs_structure_Flack -2.3(10)
_refine_ls_extinction_coef 0.046(4)
_refine_ls_extinction_expression Fc^*^=kFc[1+0.001xFc^2^\l^3^/sin(2\q)]^-1/4^
_refine_ls_extinction_method SHELXL
_refine_ls_goodness_of_fit_ref 0.871
_refine_ls_hydrogen_treatment constr
_refine_ls_matrix_type full
_refine_ls_number_parameters 36
_refine_ls_number_reflns 749
_refine_ls_number_restraints 1
_refine_ls_restrained_S_all 0.871
_refine_ls_R_factor_all 0.1009
_refine_ls_R_factor_gt 0.0721
_refine_ls_shift/su_max 0.000
_refine_ls_shift/su_mean 0.000
_refine_ls_structure_factor_coef Fsqd
_refine_ls_weighting_details 'w=1/[\s^2^(Fo^2^)] where P=(Fo^2^+2Fc^2^)/3'
_refine_ls_weighting_scheme calc
_refine_ls_wR_factor_gt 0.1610
_refine_ls_wR_factor_ref 0.1861
_reflns_Friedel_coverage 0.980
_reflns_Friedel_fraction_full 0.994
_reflns_Friedel_fraction_max 0.967
_reflns_number_gt 427
_reflns_number_total 749
_reflns_threshold_expression 'I > 2\s(I)'
_cod_data_source_file d4ob00291a3.cif
_cod_data_source_block 2887
_cod_depositor_comments 'Adding full bibliography for 7159912--7159916.cif.'
_cod_original_cell_volume 812.3(3)
_cod_original_sg_symbol_H-M 'R 3'
_cod_database_code 7159912
_shelx_space_group_comment
;
The symmetry employed for this shelxl refinement is uniquely defined
by the following loop, which should always be used as a source of
symmetry information in preference to the above space-group names.
They are only intended as comments.
;
_shelx_estimated_absorpt_t_min 0.973
_shelx_estimated_absorpt_t_max 0.983
_shelxl_version_number 2014/6

loop_
_space_group_symop_operation_xyz
'x, y, z'
'-y, x-y, z'
'-x+y, -x, z'
'x+2/3, y+1/3, z+1/3'
'-y+2/3, x-y+1/3, z+1/3'
'-x+y+2/3, -x+1/3, z+1/3'
'x+1/3, y+2/3, z+2/3'
'-y+1/3, x-y+2/3, z+2/3'
'-x+y+1/3, -x+2/3, z+2/3'

loop_
_atom_site_label
_atom_site_type_symbol
_atom_site_fract_x
_atom_site_fract_y
_atom_site_fract_z
_atom_site_U_iso_or_equiv
_atom_site_adp_type
_atom_site_occupancy
_atom_site_site_symmetry_order
_atom_site_calc_flag
_atom_site_refinement_flags_posn
_atom_site_refinement_flags_adp
_atom_site_refinement_flags_occupancy
_atom_site_disorder_assembly
_atom_site_disorder_group
N1 N 0.6667 0.3333 0.6259(9) 0.059(2) Uani 1 3 d S T P . .
H1 H 0.6088 0.3682 0.6620 0.089 Uiso 1 1 d R U . . .
B1 B 0.6667 0.3333 0.4306(14) 0.068(3) Uani 1 3 d S T P . .
C1 C 0.7011(8) 0.4964(7) 0.3775(11) 0.075(2) Uani 1 1 d . . . . .
H1A H 0.7076 0.5031 0.2599 0.090 Uiso 1 1 calc R U . . .
H1B H 0.6180 0.5089 0.4103 0.090 Uiso 1 1 calc R U . . .
C2 C 0.8406(6) 0.6208(7) 0.4471(7) 0.074(2) Uani 1 1 d . . . . .
H2 H 0.9301 0.6325 0.4076 0.089 Uiso 1 1 calc R U . . .
C3 C 0.8498(8) 0.7134(6) 0.5560(7) 0.0740(18) Uani 1 1 d . . . . .
H3A H 0.7634 0.7063 0.5993 0.089 Uiso 1 1 calc R U . . .
H3B H 0.9428 0.7878 0.5919 0.089 Uiso 1 1 calc R U . . .

loop_
_atom_site_aniso_label
_atom_site_aniso_U_11
_atom_site_aniso_U_22
_atom_site_aniso_U_33
_atom_site_aniso_U_23
_atom_site_aniso_U_13
_atom_site_aniso_U_12
N1 0.050(3) 0.050(3) 0.079(6) 0.000 0.000 0.0248(13)
B1 0.068(5) 0.068(5) 0.067(7) 0.000 0.000 0.034(2)
C1 0.070(4) 0.068(4) 0.086(4) 0.005(4) 0.000(3) 0.033(4)
C2 0.061(4) 0.064(4) 0.102(5) 0.042(4) 0.023(4) 0.035(3)
C3 0.067(4) 0.054(4) 0.100(5) 0.018(4) 0.009(4) 0.030(3)

loop_
_atom_type_symbol
_atom_type_description
_atom_type_scat_dispersion_real
_atom_type_scat_dispersion_imag
_atom_type_scat_source
C C 0.0070 0.0030 'International Tables Vol C Tables 4.2.6.8 and 6.1.1.4'
H H 0.0000 0.0000 'International Tables Vol C Tables 4.2.6.8 and 6.1.1.4'
B B 0.0040 0.0010 'International Tables Vol C Tables 4.2.6.8 and 6.1.1.4'
N N 0.0130 0.0070 'International Tables Vol C Tables 4.2.6.8 and 6.1.1.4'

loop_
_geom_angle_atom_site_label_1
_geom_angle_atom_site_label_2
_geom_angle_atom_site_label_3
_geom_angle
_geom_angle_site_symmetry_1
_geom_angle_site_symmetry_3
_geom_angle_publ_flag
B1 N1 H1 109.5 . . ?
C1 B1 C1 112.8(4) 2_655 . ?
C1 B1 N1 105.8(5) . . ?
C2 C1 B1 114.6(5) . . ?
C2 C1 H1A 108.6 . . ?
B1 C1 H1A 108.6 . . ?
C2 C1 H1B 108.6 . . ?
B1 C1 H1B 108.6 . . ?
H1A C1 H1B 107.6 . . ?
C3 C2 C1 126.4(6) . . ?
C3 C2 H2 116.8 . . ?
C1 C2 H2 116.8 . . ?
C2 C3 H3A 120.0 . . ?
C2 C3 H3B 120.0 . . ?
H3A C3 H3B 120.0 . . ?

loop_
_geom_bond_atom_site_label_1
_geom_bond_atom_site_label_2
_geom_bond_distance
_geom_bond_site_symmetry_2
_geom_bond_publ_flag
N1 B1 1.640(14) . ?
N1 H1 0.9100 . ?
B1 C1 1.635(7) . ?
C1 C2 1.519(9) . ?
C1 H1A 0.9900 . ?
C1 H1B 0.9900 . ?
C2 C3 1.307(9) . ?
C2 H2 0.9500 . ?
C3 H3A 0.9500 . ?
C3 H3B 0.9500 . ?

loop_
_geom_torsion_atom_site_label_1
_geom_torsion_atom_site_label_2
_geom_torsion_atom_site_label_3
_geom_torsion_atom_site_label_4
_geom_torsion
_geom_torsion_site_symmetry_1
_geom_torsion_site_symmetry_2
_geom_torsion_site_symmetry_3
_geom_torsion_site_symmetry_4
_geom_torsion_publ_flag
C1 B1 C1 C2 -60.0(12) 3_665 . . . ?
C1 B1 C1 C2 170.6(6) 2_655 . . . ?
N1 B1 C1 C2 55.3(6) . . . . ?
B1 C1 C2 C3 -109.6(8) . . . . ?
